data_2009353
loop_
_publ_author_name
'Daniel R. Vega'
'Ricardo Baggio'
'Silvia Russi'

_publ_section_title
;8-Chloro-1-methyl-6-phenyl-4<i>H</i>-1,2,4-triazolo[4,3-<i>a</i>][1,4]benzodiazepine
 dihydrate
;
_journal_issue 12
_journal_name_full 'Acta Crystallographica Section C'
_journal_page_first 2094
_journal_page_last 2096
_journal_paper_doi 10.1107/S0108270199010446
_journal_volume 55
_journal_year 1999
_chemical_formula_sum 'C17 H17 Cl N4 O2'
_chemical_formula_weight 344.79
_chemical_name_common 'Alprozolam dihydrate'
_chemical_name_systematic
;
8-chloro-1-methyl-6-phenyl-4H-1,2,4-triazolo[4,3-a][1,4]benzodiazepine
dihydrate
;
_space_group_IT_number 1
_symmetry_cell_setting triclinic
_symmetry_space_group_name_Hall 'P 1'
_symmetry_space_group_name_H-M 'P 1'
_audit_creation_method SHELXL-97
_cell_angle_alpha 84.26(3)
_cell_angle_beta 81.95(3)
_cell_angle_gamma 87.11(3)
_cell_formula_units_Z 4
_cell_length_a 8.5705(17)
_cell_length_b 13.657(3)
_cell_length_c 14.895(3)
_cell_measurement_reflns_used 25
_cell_measurement_temperature 293(2)
_cell_measurement_theta_max 15
_cell_measurement_theta_min 7.5
_cell_volume 1716.4(6)
_computing_cell_refinement 'MSC/AFC Diffractometer Control Software'
_computing_data_collection
;
MSC/AFC Diffractometer Control Software (Molecular Structure
Corporation, 1988)
;
_computing_data_reduction 'MSC/AFC Diffractometer Control Software'
_computing_molecular_graphics 'XP in SHELXTL/PC (Sheldrick,1994)'
_computing_publication_material
;
PARST (Nardelli, 1983b) and Cambridge Structural Database (Allen & Kennard,
1993)
;
_computing_structure_refinement 'SHELXL97 (Sheldrick, 1997b)'
_computing_structure_solution 'SHELXS97 (Sheldrick, 1997a)'
_diffrn_ambient_temperature 293(2)
_diffrn_measurement_device_type 'Rigaku AFC-7S'
_diffrn_measurement_method \w/2\q
_diffrn_radiation_monochromator graphite
_diffrn_radiation_source 'fine-focus sealed tube'
_diffrn_radiation_type MoK\a
_diffrn_radiation_wavelength 0.71073
_diffrn_reflns_av_R_equivalents 0.036
_diffrn_reflns_av_sigmaI/netI 0.064
_diffrn_reflns_limit_h_max 11
_diffrn_reflns_limit_h_min -11
_diffrn_reflns_limit_k_max 0
_diffrn_reflns_limit_k_min -17
_diffrn_reflns_limit_l_max 19
_diffrn_reflns_limit_l_min -19
_diffrn_reflns_number 8670
_diffrn_reflns_theta_max 27.52
_diffrn_reflns_theta_min 2.14
_diffrn_standards_decay_% <2
_diffrn_standards_interval_count 98
_diffrn_standards_number 2
_exptl_absorpt_coefficient_mu 0.239
_exptl_absorpt_correction_T_max 0.94
_exptl_absorpt_correction_T_min 0.91
_exptl_absorpt_correction_type '\y-scan '
_exptl_absorpt_process_details
;
(MSC/AFC Diffractometer Control Software; Molecular Structure Corporation,
1988)
;
_exptl_crystal_colour colourless
_exptl_crystal_density_diffrn 1.334
_exptl_crystal_density_method 'not measured'
_exptl_crystal_description prism
_exptl_crystal_F_000 720
_exptl_crystal_size_max 0.45
_exptl_crystal_size_mid 0.30
_exptl_crystal_size_min 0.20
_refine_diff_density_max 0.27
_refine_diff_density_min -0.33
_refine_ls_abs_structure_details 'Flack (1983)'
_refine_ls_abs_structure_Flack 0.00(5)
_refine_ls_extinction_method none
_refine_ls_goodness_of_fit_ref 1.001
_refine_ls_hydrogen_treatment mixed
_refine_ls_matrix_type full
_refine_ls_number_parameters 914
_refine_ls_number_reflns 8226
_refine_ls_number_restraints 14
_refine_ls_restrained_S_all 1.035
_refine_ls_R_factor_all 0.074
_refine_ls_R_factor_gt 0.043
_refine_ls_shift/su_max <0.001
_refine_ls_shift/su_mean <0.001
_refine_ls_structure_factor_coef Fsqd
_refine_ls_weighting_details 'w = 1/[\s^2^(Fo^2^)+(0.079P)^2^] where P=(Fo^2^+2Fc^2^)/3'
_refine_ls_weighting_scheme calc
_refine_ls_wR_factor_ref 0.133
_reflns_number_gt 5739
_reflns_number_total 8226
_reflns_threshold_expression I>2\s(I)
_cod_data_source_file sx1085.cif
_cod_data_source_block alprazolam
_cod_depositor_comments
;
The following automatic conversions were performed:
'_symmetry_cell_setting' value 'Triclinic' changed to 'triclinic'
according to '/home/saulius/struct/CIF-dictionaries/cif_core.dic'
dictionary named 'cif_core.dic' version 2.4.1 from 2010-06-29.

Automatic conversion script
Id: cif_fix_enum 1527 2010-12-29 10:47:43Z saulius 

The following automatic conversions were performed:

'_symmetry_cell_setting' value 'Triclinic' changed to 'triclinic'
according to /home/saulius/struct/CIF-dictionaries/cif_core.dic
dictionary named 'cif_core.dic' version 2.4.1 from
2010-06-29.

'_geom_contact_publ_flag' value 'Y' changed to 'y'
according to /home/saulius/struct/CIF-dictionaries/cif_core.dic
dictionary named 'cif_core.dic' version 2.4.1 from 2010-06-29 (10
times).

Automatic conversion script
Id: cif_fix_values 1715 2011-07-08 13:25:40Z adriana 

The following automatic conversions were performed:

'_refine_ls_weighting_scheme' value 'calc w =
1/[\s^2^(Fo^2^)+(0.079P)^2^] where P=(Fo^2^+2Fc^2^)/3' was changed to
'calc'. New tag '_refine_ls_weighting_details' was created. The value
of the new tag was set to 'w = 1/[\s^2^(Fo^2^)+(0.079P)^2^] where
P=(Fo^2^+2Fc^2^)/3'.

Automatic conversion script
Id: cif_fix_values 3143 2015-03-26 13:38:13Z robertas 
;
_cod_original_cell_volume 1716.3(6)
_cod_original_sg_symbol_H-M 'P 1 '
_cod_original_formula_sum 'C17 H13 Cl N4 , 2(H2 O)'
_cod_database_code 2009353

loop_
_symmetry_equiv_pos_as_xyz
'x, y, z'

loop_
_atom_site_label
_atom_site_fract_x
_atom_site_fract_y
_atom_site_fract_z
_atom_site_U_iso_or_equiv
_atom_site_adp_type
_atom_site_calc_flag
_atom_site_refinement_flags
_atom_site_occupancy
_atom_site_disorder_assembly
_atom_site_disorder_group
_atom_site_type_symbol
Cl1A -0.27617(13) -0.14964(9) 0.06430(7) 0.0624(3) Uani d . 1 . . Cl
C2A -0.3282(4) -0.0245(3) 0.4061(2) 0.0412(8) Uani d . 1 . . C
C3A -0.4570(5) 0.0190(3) 0.3680(3) 0.0473(9) Uani d . 1 . . C
H3A -0.5227 -0.0197 0.3430 0.057 Uiso d R 1 . . H
C4A -0.4888(6) 0.1195(3) 0.3663(3) 0.0591(11) Uani d . 1 . . C
H4A -0.5767 0.1474 0.3420 0.071 Uiso d R 1 . . H
C5A -0.3914(7) 0.1778(3) 0.4005(3) 0.0677(14) Uani d . 1 . . C
H5A -0.4115 0.2455 0.3983 0.081 Uiso d R 1 . . H
C6A -0.2611(7) 0.1353(4) 0.4390(4) 0.0735(15) Uani d . 1 . . C
H6A -0.1939 0.1749 0.4620 0.088 Uiso d R 1 . . H
C7A -0.2324(6) 0.0358(4) 0.4424(3) 0.0573(11) Uani d . 1 . . C
H7A -0.1475 0.0079 0.4698 0.069 Uiso d R 1 . . H
C8A -0.2967(4) -0.1329(3) 0.4122(2) 0.0411(8) Uani d . 1 . . C
C9A -0.3405(4) -0.1866(3) 0.3370(2) 0.0387(7) Uani d . 1 . . C
C10A -0.2968(4) -0.1482(3) 0.2468(2) 0.0414(8) Uani d . 1 . . C
H10A -0.2438 -0.0896 0.2345 0.050 Uiso d R 1 . . H
C11A -0.3322(5) -0.1976(3) 0.1759(3) 0.0452(9) Uani d . 1 . . C
C12A -0.4106(5) -0.2854(3) 0.1918(3) 0.0481(9) Uani d . 1 . . C
H12A -0.4337 -0.3175 0.1433 0.058 Uiso d R 1 . . H
C13A -0.4530(5) -0.3250(3) 0.2805(3) 0.0486(9) Uani d . 1 . . C
H13A -0.5031 -0.3847 0.2917 0.058 Uiso d R 1 . . H
C14A -0.4208(4) -0.2755(3) 0.3525(3) 0.0411(8) Uani d . 1 . . C
N15A -0.4640(4) -0.3162(2) 0.4432(2) 0.0435(7) Uani d . 1 . . N
C16A -0.6021(5) -0.3573(3) 0.4848(3) 0.0471(9) Uani d . 1 . . C
C17A -0.7480(5) -0.3615(4) 0.4444(4) 0.0613(11) Uani d . 1 . . C
H17A -0.8267 -0.3941 0.4878 0.092 Uiso d R 1 . . H
H17B -0.7854 -0.2957 0.4273 0.092 Uiso d R 1 . . H
H17C -0.7273 -0.3971 0.3913 0.092 Uiso d R 1 . . H
N18A -0.5865(5) -0.3876(3) 0.5697(2) 0.0578(9) Uani d . 1 . . N
N19A -0.4351(5) -0.3671(3) 0.5851(3) 0.0634(10) Uani d . 1 . . N
C20A -0.3648(5) -0.3244(3) 0.5088(3) 0.0512(10) Uani d . 1 . . C
C21A -0.2067(5) -0.2798(3) 0.4887(3) 0.0584(11) Uani d . 1 . . C
H21A -0.1504 -0.3012 0.4325 0.070 Uiso d R 1 . . H
H21B -0.1448 -0.2999 0.5376 0.070 Uiso d R 1 . . H
N22A -0.2333(4) -0.1719(3) 0.4800(2) 0.0518(8) Uani d . 1 . . N
Cl1B 0.52444(17) -0.09964(13) -0.15019(10) 0.0875(5) Uani d . 1 . . Cl
C2B 0.1349(4) -0.1200(3) 0.1727(3) 0.0423(8) Uani d . 1 . . C
C3B 0.0690(5) -0.0476(3) 0.1157(3) 0.0424(8) Uani d . 1 . . C
H3B 0.0551 -0.0613 0.0575 0.051 Uiso d R 1 . . H
C4B 0.0241(6) 0.0441(3) 0.1436(3) 0.0548(10) Uani d . 1 . . C
H4B -0.0229 0.0909 0.1051 0.066 Uiso d R 1 . . H
C5B 0.0478(6) 0.0663(4) 0.2291(3) 0.0626(12) Uani d . 1 . . C
H5B 0.0165 0.1276 0.2491 0.075 Uiso d R 1 . . H
C6B 0.1198(7) -0.0042(4) 0.2851(3) 0.0662(13) Uani d . 1 . . C
H6B 0.1413 0.0110 0.3415 0.079 Uiso d R 1 . . H
C7B 0.1607(6) -0.0961(4) 0.2580(3) 0.0568(11) Uani d . 1 . . C
H7B 0.2053 -0.1432 0.2973 0.068 Uiso d R 1 . . H
C8B 0.1677(4) -0.2213(3) 0.1459(3) 0.0396(8) Uani d . 1 . . C
C9B 0.2199(4) -0.2317(3) 0.0466(3) 0.0419(8) Uani d . 1 . . C
C10B 0.3307(5) -0.1696(3) -0.0019(3) 0.0492(9) Uani d . 1 . . C
H10B 0.3710 -0.1214 0.0274 0.059 Uiso d R 1 . . H
C11B 0.3817(5) -0.1777(4) -0.0929(3) 0.0575(11) Uani d . 1 . . C
C12B 0.3225(6) -0.2472(4) -0.1393(3) 0.0623(12) Uani d . 1 . . C
H12B 0.3583 -0.2518 -0.2006 0.075 Uiso d R 1 . . H
C13B 0.2097(6) -0.3103(3) -0.0932(3) 0.0558(10) Uani d . 1 . . C
H13B 0.1682 -0.3572 -0.1234 0.067 Uiso d R 1 . . H
C14B 0.1578(4) -0.3021(3) -0.0012(3) 0.0418(8) Uani d . 1 . . C
N15B 0.0432(4) -0.3673(2) 0.0461(2) 0.0417(7) Uani d . 1 . . N
C16B -0.0922(5) -0.3995(3) 0.0203(3) 0.0482(9) Uani d . 1 . . C
C17B -0.1609(6) -0.3654(4) -0.0636(3) 0.0619(12) Uani d . 1 . . C
H17D -0.2553 -0.4000 -0.0646 0.093 Uiso d R 1 . . H
H17E -0.1857 -0.2960 -0.0648 0.093 Uiso d R 1 . . H
H17F -0.0862 -0.3782 -0.1158 0.093 Uiso d R 1 . . H
N18B -0.1565(4) -0.4633(3) 0.0859(3) 0.0564(9) Uani d . 1 . . N
N19B -0.0629(4) -0.4735(3) 0.1550(3) 0.0548(9) Uani d . 1 . . N
C20B 0.0542(5) -0.4157(3) 0.1305(3) 0.0481(9) Uani d . 1 . . C
C21B 0.1815(5) -0.3929(3) 0.1824(3) 0.0554(11) Uani d . 1 . . C
H21C 0.2831 -0.3988 0.1451 0.066 Uiso d R 1 . . H
H21D 0.1817 -0.4391 0.2364 0.066 Uiso d R 1 . . H
N22B 0.1541(4) -0.2919(3) 0.2087(2) 0.0488(8) Uani d . 1 . . N
Cl1C -0.53972(13) 0.07414(10) 0.13327(8) 0.0643(3) Uani d . 1 . . Cl
C2C -0.1322(4) 0.0968(3) -0.1786(3) 0.0417(8) Uani d . 1 . . C
C3C -0.0639(5) 0.0194(3) -0.1283(3) 0.0527(10) Uani d . 1 . . C
H3C -0.0333 0.0287 -0.0724 0.063 Uiso d R 1 . . H
C4C -0.0406(6) -0.0727(4) -0.1622(4) 0.0693(14) Uani d . 1 . . C
H4C 0.0060 -0.1247 -0.1290 0.083 Uiso d R 1 . . H
C5C -0.0868(6) -0.0869(4) -0.2446(4) 0.0726(15) Uani d . 1 . . C
H5C -0.0687 -0.1479 -0.2677 0.087 Uiso d R 1 . . H
C6C -0.1594(7) -0.0113(4) -0.2930(4) 0.0718(15) Uani d . 1 . . C
H6C -0.1948 -0.0223 -0.3472 0.086 Uiso d R 1 . . H
C7C -0.1810(6) 0.0809(4) -0.2618(3) 0.0548(10) Uani d . 1 . . C
H7C -0.2267 0.1323 -0.2961 0.066 Uiso d R 1 . . H
C8C -0.1471(4) 0.1968(3) -0.1457(2) 0.0391(8) Uani d . 1 . . C
C9C -0.2029(4) 0.2041(3) -0.0470(2) 0.0355(7) Uani d . 1 . . C
C10C -0.3238(4) 0.1427(3) -0.0055(3) 0.0420(8) Uani d . 1 . . C
H10C -0.3625 0.0973 -0.0386 0.050 Uiso d R 1 . . H
C11C -0.3871(5) 0.1497(3) 0.0850(3) 0.0465(9) Uani d . 1 . . C
C12C -0.3334(5) 0.2163(3) 0.1352(3) 0.0522(10) Uani d . 1 . . C
H12C -0.3784 0.2210 0.1953 0.063 Uiso d R 1 . . H
C13C -0.2113(5) 0.2763(3) 0.0964(3) 0.0454(9) Uani d . 1 . . C
H13C -0.1736 0.3212 0.1304 0.054 Uiso d R 1 . . H
C14C -0.1458(4) 0.2693(3) 0.0060(2) 0.0367(7) Uani d . 1 . . C
N15C -0.0213(4) 0.3325(2) -0.0324(2) 0.0382(6) Uani d . 1 . . N
C16C 0.1086(5) 0.3599(3) 0.0019(3) 0.0438(8) Uani d . 1 . . C
C17C 0.1597(6) 0.3200(3) 0.0905(3) 0.0538(10) Uani d . 1 . . C
H17G 0.2540 0.3512 0.0984 0.081 Uiso d R 1 . . H
H17H 0.0781 0.3330 0.1394 0.081 Uiso d R 1 . . H
H17I 0.1802 0.2502 0.0906 0.081 Uiso d R 1 . . H
N18C 0.1857(4) 0.4234(3) -0.0574(3) 0.0515(8) Uani d . 1 . . N
N19C 0.1071(4) 0.4388(3) -0.1328(2) 0.0480(8) Uani d . 1 . . N
C20C -0.0164(4) 0.3838(3) -0.1173(3) 0.0401(8) Uani d . 1 . . C
C21C -0.1357(5) 0.3701(3) -0.1762(3) 0.0479(9) Uani d . 1 . . C
H21E -0.1240 0.4185 -0.2288 0.057 Uiso d R 1 . . H
H21F -0.2401 0.3797 -0.1428 0.057 Uiso d R 1 . . H
N22C -0.1180(4) 0.2700(2) -0.2061(2) 0.0448(7) Uani d . 1 . . N
Cl1D 0.27868(12) 0.13566(9) -0.06742(6) 0.0570(3) Uani d . 1 . . Cl
C2D 0.2784(4) 0.0757(3) -0.4192(2) 0.0398(8) Uani d . 1 . . C
C3D 0.3976(5) 0.0157(3) -0.3859(3) 0.0494(9) Uani d . 1 . . C
H3D 0.4757 0.0439 -0.3606 0.059 Uiso d R 1 . . H
C4D 0.4000(7) -0.0848(4) -0.3893(3) 0.0632(12) Uani d . 1 . . C
H4D 0.4817 -0.1245 -0.3690 0.076 Uiso d R 1 . . H
C5D 0.2801(7) -0.1253(3) -0.4242(3) 0.0662(13) Uani d . 1 . . C
H5D 0.2780 -0.1933 -0.4244 0.079 Uiso d R 1 . . H
C6D 0.1647(7) -0.0681(4) -0.4586(4) 0.0666(13) Uani d . 1 . . C
H6D 0.0856 -0.0970 -0.4826 0.080 Uiso d R 1 . . H
C7D 0.1623(5) 0.0328(3) -0.4579(3) 0.0541(10) Uani d . 1 . . C
H7D 0.0845 0.0720 -0.4830 0.065 Uiso d R 1 . . H
C8D 0.2740(4) 0.1845(3) -0.4152(2) 0.0374(7) Uani d . 1 . . C
C9D 0.3342(4) 0.2206(3) -0.3345(2) 0.0366(7) Uani d . 1 . . C
C10D 0.2872(4) 0.1700(3) -0.2489(2) 0.0407(8) Uani d . 1 . . C
H10D 0.2211 0.1172 -0.2439 0.049 Uiso d R 1 . . H
C11D 0.3396(4) 0.1993(3) -0.1728(2) 0.0414(8) Uani d . 1 . . C
C12D 0.4378(4) 0.2771(3) -0.1773(3) 0.0442(8) Uani d . 1 . . C
H12D 0.4739 0.2945 -0.1252 0.053 Uiso d R 1 . . H
C13D 0.4821(4) 0.3288(3) -0.2614(3) 0.0422(8) Uani d . 1 . . C
H13D 0.5451 0.3830 -0.2658 0.051 Uiso d R 1 . . H
C14D 0.4326(4) 0.3000(3) -0.3384(2) 0.0355(7) Uani d . 1 . . C
N15D 0.4796(3) 0.3539(2) -0.4248(2) 0.0380(6) Uani d . 1 . . N
C16D 0.6230(4) 0.3893(3) -0.4635(3) 0.0414(8) Uani d . 1 . . C
C17D 0.7711(5) 0.3807(4) -0.4209(3) 0.0602(12) Uani d . 1 . . C
H17J 0.8544 0.4116 -0.4622 0.090 Uiso d R 1 . . H
H17K 0.7549 0.4125 -0.3656 0.090 Uiso d R 1 . . H
H17L 0.7993 0.3124 -0.4076 0.090 Uiso d R 1 . . H
N18D 0.6127(4) 0.4308(2) -0.5451(2) 0.0472(7) Uani d . 1 . . N
N19D 0.4577(4) 0.4249(2) -0.5616(2) 0.0457(7) Uani d . 1 . . N
C20D 0.3809(4) 0.3793(3) -0.4889(2) 0.0396(7) Uani d . 1 . . C
C21D 0.2153(4) 0.3475(3) -0.4727(3) 0.0449(8) Uani d . 1 . . C
H21G 0.1555 0.3815 -0.5179 0.054 Uiso d R 1 . . H
H21H 0.1662 0.3631 -0.4129 0.054 Uiso d R 1 . . H
N22D 0.2166(4) 0.2408(2) -0.4780(2) 0.0420(7) Uani d . 1 . . N
O1W 0.1285(5) 0.2637(3) -0.6661(2) 0.0737(10) Uani d D 1 . . O
H1WA 0.1587(10) 0.249(3) -0.6161(15) 0.068(16) Uiso d D 1 . . H
H1WB 0.067(5) 0.312(3) -0.658(3) 0.067(18) Uiso d D 1 . . H
O2W 0.3894(5) 0.3798(4) -0.7395(3) 0.0909(14) Uani d D 1 . . O
H2WA 0.415(6) 0.400(4) -0.694(2) 0.080(19) Uiso d D 1 . . H
H2WB 0.321(8) 0.340(5) -0.721(4) 0.16(4) Uiso d D 1 . . H
O3W -0.4770(4) -0.5066(3) 0.1061(3) 0.0714(9) Uani d D 1 . . O
H3WA -0.379(3) -0.503(4) 0.105(4) 0.073(16) Uiso d D 1 . . H
O4W -0.3362(6) -0.4348(5) 0.7557(3) 0.1017(16) Uani d D 1 . . O
H4WA -0.359(4) -0.3764(16) 0.766(2) 0.008(7) Uiso d D 1 . . H
O5W 0.5027(5) 0.4836(4) -0.0795(3) 0.0812(12) Uani d D 1 . . O
H5WA 0.470(7) 0.527(4) -0.047(4) 0.09(2) Uiso d D 1 . . H
O6W -0.0502(7) -0.3268(4) 0.6926(4) 0.1171(17) Uani d . 1 . . O
O7WA -0.8340(6) -0.4899(4) 0.6797(3) 0.0752(18) Uani d P 0.789(11) . . O
O7WB -0.778(3) -0.4140(15) 0.7326(13) 0.090(8) Uani d P 0.211(11) . . O
O8WA -0.087(2) 0.426(3) -0.6628(18) 0.102(10) Uani d P 0.60(7) . . O
O8WB -0.132(4) 0.3897(14) -0.692(2) 0.070(8) Uani d P 0.40(7) . . O

loop_
_atom_site_aniso_label
_atom_site_aniso_U_11
_atom_site_aniso_U_22
_atom_site_aniso_U_33
_atom_site_aniso_U_12
_atom_site_aniso_U_13
_atom_site_aniso_U_23
Cl1A 0.0663(7) 0.0823(8) 0.0373(5) -0.0207(6) 0.0023(5) -0.0041(5)
C2A 0.0454(19) 0.045(2) 0.0317(16) -0.0121(16) 0.0015(14) -0.0007(14)
C3A 0.054(2) 0.047(2) 0.0395(19) -0.0067(18) -0.0027(16) -0.0013(16)
C4A 0.072(3) 0.050(2) 0.050(2) 0.009(2) 0.004(2) 0.0010(19)
C5A 0.098(4) 0.037(2) 0.063(3) -0.007(2) 0.015(3) -0.0108(19)
C6A 0.082(4) 0.062(3) 0.079(3) -0.031(3) 0.005(3) -0.027(3)
C7A 0.055(2) 0.060(3) 0.059(3) -0.016(2) -0.008(2) -0.011(2)
C8A 0.0379(18) 0.046(2) 0.0388(18) -0.0083(15) -0.0041(14) 0.0023(15)
C9A 0.0393(17) 0.0389(18) 0.0383(17) -0.0029(15) -0.0070(14) -0.0023(14)
C10A 0.0459(19) 0.0396(19) 0.0378(17) -0.0094(15) -0.0024(15) -0.0001(14)
C11A 0.042(2) 0.055(2) 0.0352(18) -0.0042(17) 0.0046(15) -0.0014(16)
C12A 0.052(2) 0.051(2) 0.043(2) -0.0091(18) -0.0055(17) -0.0141(17)
C13A 0.053(2) 0.040(2) 0.054(2) -0.0122(17) -0.0038(18) -0.0060(17)
C14A 0.0420(19) 0.0361(18) 0.0429(18) -0.0027(15) -0.0028(15) 0.0045(15)
N15A 0.0463(17) 0.0383(16) 0.0442(16) -0.0030(13) -0.0070(13) 0.0069(13)
C16A 0.055(2) 0.0353(19) 0.048(2) 0.0001(16) -0.0044(17) 0.0092(15)
C17A 0.053(2) 0.055(3) 0.071(3) -0.009(2) -0.004(2) 0.013(2)
N18A 0.073(2) 0.0468(19) 0.0482(19) -0.0065(17) -0.0018(17) 0.0134(15)
N19A 0.082(3) 0.055(2) 0.053(2) -0.0074(19) -0.0191(19) 0.0156(17)
C20A 0.060(2) 0.040(2) 0.052(2) -0.0007(18) -0.0134(18) 0.0124(17)
C21A 0.055(2) 0.058(3) 0.064(3) -0.001(2) -0.024(2) 0.011(2)
N22A 0.0503(19) 0.055(2) 0.0527(19) -0.0097(15) -0.0191(15) 0.0055(15)
Cl1B 0.0743(8) 0.1117(12) 0.0696(8) -0.0475(8) 0.0163(6) 0.0108(8)
C2B 0.0382(19) 0.048(2) 0.0394(19) -0.0138(16) -0.0039(15) 0.0045(16)
C3B 0.046(2) 0.041(2) 0.041(2) -0.0108(16) -0.0098(16) -0.0013(15)
C4B 0.061(3) 0.046(2) 0.055(2) -0.0090(19) -0.002(2) 0.0047(18)
C5B 0.071(3) 0.053(3) 0.063(3) -0.015(2) 0.007(2) -0.014(2)
C6B 0.086(4) 0.074(3) 0.041(2) -0.016(3) -0.011(2) -0.011(2)
C7B 0.068(3) 0.062(3) 0.042(2) -0.009(2) -0.014(2) -0.0008(19)
C8B 0.0317(17) 0.046(2) 0.0399(18) -0.0083(15) -0.0057(14) 0.0057(16)
C9B 0.0364(18) 0.044(2) 0.0429(19) -0.0023(15) -0.0022(15) 0.0046(16)
C10B 0.040(2) 0.054(2) 0.052(2) -0.0137(17) -0.0002(17) 0.0042(18)
C11B 0.042(2) 0.067(3) 0.055(2) -0.014(2) 0.0136(19) 0.008(2)
C12B 0.067(3) 0.066(3) 0.048(2) -0.008(2) 0.014(2) -0.004(2)
C13B 0.064(3) 0.051(2) 0.049(2) -0.010(2) 0.008(2) -0.0081(19)
C14B 0.0408(19) 0.0330(18) 0.048(2) -0.0055(15) 0.0009(16) 0.0041(15)
N15B 0.0417(17) 0.0345(16) 0.0463(17) -0.0055(13) 0.0000(13) 0.0022(13)
C16B 0.050(2) 0.036(2) 0.058(2) -0.0101(17) -0.0014(19) -0.0085(17)
C17B 0.068(3) 0.057(3) 0.063(3) -0.015(2) -0.013(2) -0.008(2)
N18B 0.051(2) 0.046(2) 0.071(2) -0.0136(16) -0.0001(18) -0.0035(17)
N19B 0.055(2) 0.0432(19) 0.062(2) -0.0110(15) 0.0005(17) 0.0085(16)
C20B 0.052(2) 0.0306(18) 0.057(2) -0.0024(16) 0.0030(18) 0.0067(16)
C21B 0.057(2) 0.047(2) 0.060(3) 0.0002(19) -0.016(2) 0.0153(19)
N22B 0.0501(18) 0.0479(19) 0.0475(18) -0.0041(15) -0.0139(15) 0.0114(15)
Cl1C 0.0523(6) 0.0870(8) 0.0490(5) -0.0311(6) 0.0036(4) 0.0147(5)
C2C 0.0387(18) 0.046(2) 0.0381(19) -0.0102(16) 0.0049(15) -0.0006(15)
C3C 0.057(2) 0.051(2) 0.049(2) -0.010(2) -0.0049(19) 0.0014(19)
C4C 0.063(3) 0.049(3) 0.091(4) 0.000(2) 0.005(3) -0.005(3)
C5C 0.072(3) 0.057(3) 0.082(4) -0.015(2) 0.027(3) -0.023(3)
C6C 0.084(4) 0.078(4) 0.051(3) -0.031(3) 0.014(2) -0.015(2)
C7C 0.062(3) 0.060(3) 0.042(2) -0.016(2) -0.0023(19) -0.0018(18)
C8C 0.0344(17) 0.045(2) 0.0365(18) -0.0066(15) -0.0046(14) 0.0044(15)
C9C 0.0336(17) 0.0343(18) 0.0368(17) -0.0027(14) -0.0047(14) 0.0067(14)
C10C 0.0399(19) 0.043(2) 0.0429(19) -0.0093(16) -0.0066(15) 0.0045(15)
C11C 0.041(2) 0.050(2) 0.045(2) -0.0094(17) 0.0004(16) 0.0097(17)
C12C 0.055(2) 0.054(2) 0.041(2) -0.0060(19) 0.0109(18) 0.0019(18)
C13C 0.053(2) 0.042(2) 0.0404(19) -0.0073(17) 0.0021(17) -0.0055(16)
C14C 0.0361(17) 0.0313(17) 0.0402(18) -0.0029(14) -0.0008(14) 0.0031(14)
N15C 0.0412(16) 0.0344(15) 0.0377(15) -0.0043(12) -0.0030(12) 0.0016(12)
C16C 0.045(2) 0.0381(19) 0.048(2) -0.0040(16) -0.0054(16) -0.0043(16)
C17C 0.062(3) 0.055(2) 0.047(2) -0.005(2) -0.016(2) -0.0052(19)
N18C 0.0498(19) 0.0474(19) 0.057(2) -0.0132(15) -0.0052(16) 0.0000(15)
N19C 0.0456(18) 0.0454(18) 0.0511(19) -0.0146(14) 0.0003(15) 0.0017(15)
C20C 0.0428(19) 0.0323(18) 0.0418(18) -0.0059(14) 0.0000(15) 0.0067(14)
C21C 0.050(2) 0.041(2) 0.050(2) -0.0046(17) -0.0106(17) 0.0137(16)
N22C 0.0439(17) 0.0463(18) 0.0437(17) -0.0110(14) -0.0101(14) 0.0094(14)
Cl1D 0.0631(6) 0.0739(7) 0.0322(4) -0.0138(5) -0.0015(4) 0.0023(4)
C2D 0.0449(19) 0.043(2) 0.0313(16) -0.0141(16) 0.0015(14) -0.0064(14)
C3D 0.055(2) 0.050(2) 0.044(2) -0.0011(18) -0.0060(17) -0.0080(17)
C4D 0.084(3) 0.053(3) 0.048(2) 0.007(2) 0.001(2) -0.004(2)
C5D 0.102(4) 0.039(2) 0.056(3) -0.011(2) 0.004(3) -0.012(2)
C6D 0.081(3) 0.051(3) 0.070(3) -0.020(2) -0.008(3) -0.012(2)
C7D 0.055(2) 0.053(2) 0.056(2) -0.0119(19) -0.0093(19) -0.0064(19)
C8D 0.0357(16) 0.0432(19) 0.0339(16) -0.0117(14) -0.0022(13) -0.0052(14)
C9D 0.0358(17) 0.0405(18) 0.0343(16) -0.0044(14) -0.0037(13) -0.0069(14)
C10D 0.0360(17) 0.048(2) 0.0370(17) -0.0112(15) -0.0004(14) 0.0007(15)
C11D 0.0398(18) 0.051(2) 0.0327(17) -0.0024(16) -0.0016(14) -0.0030(15)
C12D 0.0396(18) 0.061(2) 0.0341(17) -0.0055(17) -0.0070(14) -0.0099(16)
C13D 0.0385(18) 0.045(2) 0.0439(19) -0.0072(15) -0.0063(15) -0.0064(16)
C14D 0.0322(16) 0.0414(19) 0.0318(16) -0.0040(14) -0.0008(13) -0.0014(14)
N15D 0.0382(15) 0.0384(15) 0.0375(15) -0.0089(12) -0.0034(12) -0.0021(12)
C16D 0.0376(18) 0.0407(19) 0.0459(19) -0.0075(15) -0.0026(15) -0.0053(16)
C17D 0.040(2) 0.084(3) 0.055(2) -0.021(2) -0.0052(18) 0.009(2)
N18D 0.0551(19) 0.0423(17) 0.0431(17) -0.0116(14) -0.0017(14) -0.0011(13)
N19D 0.0540(19) 0.0391(16) 0.0427(16) -0.0067(14) -0.0037(14) 0.0014(13)
C20D 0.047(2) 0.0319(17) 0.0406(18) -0.0022(15) -0.0071(15) -0.0044(14)
C21D 0.0416(19) 0.046(2) 0.049(2) -0.0014(16) -0.0127(16) -0.0019(16)
N22D 0.0398(16) 0.0462(18) 0.0409(16) -0.0077(13) -0.0079(13) -0.0011(13)
O1W 0.086(3) 0.084(3) 0.055(2) -0.011(2) -0.0143(18) -0.0133(18)
O2W 0.090(3) 0.133(4) 0.050(2) -0.047(3) -0.0120(19) 0.010(2)
O3W 0.055(2) 0.086(2) 0.073(2) -0.0133(18) -0.0124(17) 0.0009(18)
O4W 0.089(3) 0.127(4) 0.085(3) -0.001(3) -0.026(2) 0.029(3)
O5W 0.057(2) 0.114(3) 0.073(2) -0.034(2) 0.0018(18) -0.010(2)
O6W 0.119(4) 0.109(4) 0.122(4) -0.005(3) -0.020(3) 0.004(3)
O7WA 0.080(3) 0.083(3) 0.055(3) -0.014(2) 0.008(2) 0.009(2)
O7WB 0.111(16) 0.081(13) 0.068(12) -0.024(11) 0.022(10) 0.003(9)
O8WA 0.070(6) 0.150(18) 0.070(8) 0.005(9) 0.007(6) 0.040(11)
O8WB 0.073(10) 0.067(10) 0.061(9) -0.001(6) 0.005(8) 0.021(6)

loop_
_atom_type_symbol
_atom_type_description
_atom_type_scat_dispersion_real
_atom_type_scat_dispersion_imag
_atom_type_scat_source
C C 0.0033 0.0016 'International Tables Vol C Tables 4.2.6.8 and 6.1.1.4'
H H 0.0000 0.0000 'International Tables Vol C Tables 4.2.6.8 and 6.1.1.4'
N N 0.0061 0.0033 'International Tables Vol C Tables 4.2.6.8 and 6.1.1.4'
Cl Cl 0.1484 0.1585 'International Tables Vol C Tables 4.2.6.8 and 6.1.1.4'
O O 0.0106 0.0060 'International Tables Vol C Tables 4.2.6.8 and 6.1.1.4'

loop_
_geom_angle_atom_site_label_1
_geom_angle_atom_site_label_2
_geom_angle_atom_site_label_3
_geom_angle
_geom_angle_publ_flag
C7A C2A C3A 118.0(4) n
C7A C2A C8A 120.2(4) n
C3A C2A C8A 121.7(3) n
C4A C3A C2A 121.1(4) n
C4A C3A H3A 119.3 n
C2A C3A H3A 119.7 n
C5A C4A C3A 120.1(5) n
C5A C4A H4A 119.8 n
C3A C4A H4A 120.1 n
C4A C5A C6A 119.7(4) n
C4A C5A H5A 120.1 n
C6A C5A H5A 120.2 n
C7A C6A C5A 120.0(4) n
C7A C6A H6A 120.1 n
C5A C6A H6A 119.9 n
C6A C7A C2A 121.1(5) n
C6A C7A H7A 119.4 n
C2A C7A H7A 119.4 n
N22A C8A C2A 117.4(3) n
N22A C8A C9A 125.6(4) n
C2A C8A C9A 117.0(3) n
C10A C9A C14A 118.1(3) n
C10A C9A C8A 118.8(3) n
C14A C9A C8A 123.1(3) n
C11A C10A C9A 120.0(3) n
C11A C10A H10A 120.0 n
C9A C10A H10A 120.0 n
C10A C11A C12A 121.5(3) n
C10A C11A Cl1A 119.6(3) n
C12A C11A Cl1A 118.9(3) n
C13A C12A C11A 119.2(3) n
C13A C12A H12A 120.4 n
C11A C12A H12A 120.3 n
C12A C13A C14A 120.0(4) n
C12A C13A H13A 119.8 n
C14A C13A H13A 120.2 n
C13A C14A C9A 121.1(3) n
C13A C14A N15A 119.9(3) n
C9A C14A N15A 119.0(3) n
C20A N15A C16A 105.6(3) n
C20A N15A C14A 123.9(3) n
C16A N15A C14A 130.5(3) n
N18A C16A N15A 108.9(4) n
N18A C16A C17A 124.6(4) n
N15A C16A C17A 126.5(4) n
C16A C17A H17A 109.7 n
C16A C17A H17B 109.3 n
H17A C17A H17B 109.5 n
C16A C17A H17C 109.4 n
H17A C17A H17C 109.5 n
H17B C17A H17C 109.5 n
C16A N18A N19A 108.5(3) n
C20A N19A N18A 106.8(4) n
N19A C20A N15A 110.3(4) n
N19A C20A C21A 129.6(4) n
N15A C20A C21A 119.9(4) n
N22A C21A C20A 107.3(4) n
N22A C21A H21A 110.3 n
C20A C21A H21A 110.2 n
N22A C21A H21B 110.4 n
C20A C21A H21B 110.2 n
H21A C21A H21B 108.6 n
C8A N22A C21A 117.9(4) n
C3B C2B C7B 118.0(4) n
C3B C2B C8B 120.9(3) n
C7B C2B C8B 120.9(4) n
C4B C3B C2B 121.3(4) n
C4B C3B H3B 119.5 n
C2B C3B H3B 119.2 n
C3B C4B C5B 120.1(4) n
C3B C4B H4B 119.9 n
C5B C4B H4B 120.0 n
C4B C5B C6B 119.0(5) n
C4B C5B H5B 120.8 n
C6B C5B H5B 120.2 n
C7B C6B C5B 120.8(4) n
C7B C6B H6B 119.4 n
C5B C6B H6B 119.9 n
C6B C7B C2B 120.8(4) n
C6B C7B H7B 119.5 n
C2B C7B H7B 119.7 n
N22B C8B C2B 117.6(4) n
N22B C8B C9B 125.4(4) n
C2B C8B C9B 117.0(3) n
C10B C9B C14B 117.5(4) n
C10B C9B C8B 119.7(4) n
C14B C9B C8B 122.7(3) n
C11B C10B C9B 121.1(4) n
C11B C10B H10B 119.6 n
C9B C10B H10B 119.3 n
C10B C11B C12B 121.3(4) n
C10B C11B Cl1B 119.3(4) n
C12B C11B Cl1B 119.4(4) n
C11B C12B C13B 119.4(4) n
C11B C12B H12B 120.3 n
C13B C12B H12B 120.3 n
C12B C13B C14B 119.4(4) n
C12B C13B H13B 120.5 n
C14B C13B H13B 120.1 n
C13B C14B C9B 121.3(4) n
C13B C14B N15B 119.3(4) n
C9B C14B N15B 119.4(3) n
C20B N15B C16B 105.5(3) n
C20B N15B C14B 123.9(3) n
C16B N15B C14B 130.6(3) n
N18B C16B N15B 108.3(4) n
N18B C16B C17B 124.9(4) n
N15B C16B C17B 126.7(4) n
C16B C17B H17D 109.4 n
C16B C17B H17E 109.6 n
H17D C17B H17E 109.5 n
C16B C17B H17F 109.4 n
H17D C17B H17F 109.5 n
H17E C17B H17F 109.5 n
C16B N18B N19B 108.5(3) n
C20B N19B N18B 107.3(3) n
N19B C20B N15B 110.4(4) n
N19B C20B C21B 129.3(4) n
N15B C20B C21B 120.2(3) n
N22B C21B C20B 108.7(3) n
N22B C21B H21C 109.9 n
C20B C21B H21C 109.9 n
N22B C21B H21D 110.0 n
C20B C21B H21D 110.0 n
H21C C21B H21D 108.4 n
C8B N22B C21B 118.0(4) n
C3C C2C C7C 119.6(4) n
C3C C2C C8C 119.8(4) n
C7C C2C C8C 120.6(4) n
C2C C3C C4C 119.7(4) n
C2C C3C H3C 120.3 n
C4C C3C H3C 120.0 n
C5C C4C C3C 120.2(5) n
C5C C4C H4C 119.8 n
C3C C4C H4C 120.0 n
C6C C5C C4C 120.2(5) n
C6C C5C H5C 119.9 n
C4C C5C H5C 119.9 n
C5C C6C C7C 120.7(5) n
C5C C6C H6C 119.8 n
C7C C6C H6C 119.5 n
C6C C7C C2C 119.6(5) n
C6C C7C H7C 120.1 n
C2C C7C H7C 120.2 n
N22C C8C C2C 116.7(3) n
N22C C8C C9C 125.6(4) n
C2C C8C C9C 117.6(3) n
C14C C9C C10C 117.9(3) n
C14C C9C C8C 124.6(3) n
C10C C9C C8C 117.4(3) n
C11C C10C C9C 120.3(4) n
C11C C10C H10C 119.7 n
C9C C10C H10C 120.0 n
C12C C11C C10C 121.0(4) n
C12C C11C Cl1C 120.0(3) n
C10C C11C Cl1C 118.9(3) n
C11C C12C C13C 119.8(4) n
C11C C12C H12C 120.0 n
C13C C12C H12C 120.2 n
C12C C13C C14C 119.7(4) n
C12C C13C H13C 120.1 n
C14C C13C H13C 120.2 n
C13C C14C C9C 121.2(3) n
C13C C14C N15C 118.5(3) n
C9C C14C N15C 120.3(3) n
C16C N15C C20C 105.4(3) n
C16C N15C C14C 131.5(3) n
C20C N15C C14C 123.0(3) n
N18C C16C N15C 109.2(4) n
N18C C16C C17C 125.0(4) n
N15C C16C C17C 125.7(4) n
C16C C17C H17G 109.2 n
C16C C17C H17H 109.6 n
H17G C17C H17H 109.5 n
C16C C17C H17I 109.6 n
H17G C17C H17I 109.5 n
H17H C17C H17I 109.5 n
C16C N18C N19C 108.4(3) n
C20C N19C N18C 107.5(3) n
N19C C20C N15C 109.5(3) n
N19C C20C C21C 129.7(3) n
N15C C20C C21C 120.8(3) n
C20C C21C N22C 109.8(3) n
C20C C21C H21E 109.9 n
N22C C21C H21E 109.8 n
C20C C21C H21F 109.5 n
N22C C21C H21F 109.6 n
H21E C21C H21F 108.2 n
C8C N22C C21C 118.1(3) n
C3D C2D C7D 119.0(4) n
C3D C2D C8D 121.2(3) n
C7D C2D C8D 119.8(4) n
C4D C3D C2D 120.8(4) n
C4D C3D H3D 119.9 n
C2D C3D H3D 119.3 n
C3D C4D C5D 118.8(5) n
C3D C4D H4D 120.6 n
C5D C4D H4D 120.6 n
C6D C5D C4D 121.4(4) n
C6D C5D H5D 119.1 n
C4D C5D H5D 119.6 n
C5D C6D C7D 120.6(5) n
C5D C6D H6D 119.9 n
C7D C6D H6D 119.5 n
C6D C7D C2D 119.3(4) n
C6D C7D H7D 120.5 n
C2D C7D H7D 120.2 n
N22D C8D C2D 119.1(3) n
N22D C8D C9D 124.4(3) n
C2D C8D C9D 116.4(3) n
C14D C9D C10D 117.9(3) n
C14D C9D C8D 125.1(3) n
C10D C9D C8D 117.0(3) n
C11D C10D C9D 119.5(3) n
C11D C10D H10D 120.4 n
C9D C10D H10D 120.1 n
C10D C11D C12D 122.3(3) n
C10D C11D Cl1D 118.6(3) n
C12D C11D Cl1D 119.1(3) n
C11D C12D C13D 118.5(3) n
C11D C12D H12D 120.8 n
C13D C12D H12D 120.7 n
C14D C13D C12D 120.1(3) n
C14D C13D H13D 119.8 n
C12D C13D H13D 120.1 n
C13D C14D C9D 121.7(3) n
C13D C14D N15D 119.5(3) n
C9D C14D N15D 118.8(3) n
C20D N15D C16D 104.9(3) n
C20D N15D C14D 124.2(3) n
C16D N15D C14D 130.9(3) n
N18D C16D N15D 109.8(3) n
N18D C16D C17D 124.0(3) n
N15D C16D C17D 126.1(3) n
C16D C17D H17J 109.5 n
C16D C17D H17K 109.5 n
H17J C17D H17K 109.5 n
C16D C17D H17L 109.4 n
H17J C17D H17L 109.5 n
H17K C17D H17L 109.5 n
C16D N18D N19D 108.0(3) n
C20D N19D N18D 106.9(3) n
N19D C20D N15D 110.4(3) n
N19D C20D C21D 129.2(3) n
N15D C20D C21D 120.2(3) n
N22D C21D C20D 108.4(3) n
N22D C21D H21G 110.3 n
C20D C21D H21G 110.2 n
N22D C21D H21H 109.8 n
C20D C21D H21H 109.8 n
H21G C21D H21H 108.4 n
C8D N22D C21D 117.8(3) n
H1WA O1W H1WB 104(2) n
H2WA O2W H2WB 106(2) n

loop_
_geom_bond_atom_site_label_1
_geom_bond_atom_site_label_2
_geom_bond_site_symmetry_2
_geom_bond_distance
_geom_bond_publ_flag
Cl1A C11A . 1.735(4) y
C2A C7A . 1.388(6) n
C2A C3A . 1.391(6) n
C2A C8A . 1.487(6) n
C3A C4A . 1.383(6) n
C3A H3A . 0.9300 n
C4A C5A . 1.363(7) n
C4A H4A . 0.9302 n
C5A C6A . 1.401(8) n
C5A H5A . 0.9300 n
C6A C7A . 1.366(7) n
C6A H6A . 0.9300 n
C7A H7A . 0.9299 n
C8A N22A . 1.271(5) y
C8A C9A . 1.498(5) y
C9A C10A . 1.399(5) y
C9A C14A . 1.409(5) y
C10A C11A . 1.384(5) y
C10A H10A . 0.9300 n
C11A C12A . 1.388(6) y
C12A C13A . 1.383(6) y
C12A H12A . 0.9299 n
C13A C14A . 1.389(6) y
C13A H13A . 0.9300 n
C14A N15A . 1.415(5) y
N15A C20A . 1.375(5) y
N15A C16A . 1.375(5) y
C16A N18A . 1.313(5) y
C16A C17A . 1.469(7) y
C17A H17A . 0.9599 n
C17A H17B . 0.9601 n
C17A H17C . 0.9601 n
N18A N19A . 1.396(6) y
N19A C20A . 1.307(6) y
C20A C21A . 1.493(6) y
C21A N22A . 1.476(6) y
C21A H21A . 0.9700 n
C21A H21B . 0.9700 n
Cl1B C11B . 1.737(4) y
C2B C3B . 1.390(5) n
C2B C7B . 1.391(6) n
C2B C8B . 1.480(6) n
C3B C4B . 1.379(6) n
C3B H3B . 0.9300 n
C4B C5B . 1.383(7) n
C4B H4B . 0.9301 n
C5B C6B . 1.388(7) n
C5B H5B . 0.9300 n
C6B C7B . 1.371(7) n
C6B H6B . 0.9299 n
C7B H7B . 0.9301 n
C8B N22B . 1.273(5) y
C8B C9B . 1.502(5) y
C9B C10B . 1.382(5) y
C9B C14B . 1.418(6) y
C10B C11B . 1.378(6) y
C10B H10B . 0.9301 n
C11B C12B . 1.383(7) y
C12B C13B . 1.389(6) y
C12B H12B . 0.9300 n
C13B C14B . 1.393(6) y
C13B H13B . 0.9301 n
C14B N15B . 1.423(5) y
N15B C20B . 1.373(5) y
N15B C16B . 1.378(5) y
C16B N18B . 1.321(5) y
C16B C17B . 1.478(6) y
C17B H17D . 0.9600 n
C17B H17E . 0.9600 n
C17B H17F . 0.9601 n
N18B N19B . 1.384(6) y
N19B C20B . 1.297(5) y
C20B C21B . 1.485(6) y
C21B N22B . 1.470(6) y
C21B H21C . 0.9700 n
C21B H21D . 0.9701 n
Cl1C C11C . 1.737(4) y
C2C C3C . 1.387(6) y
C2C C7C . 1.401(6) y
C2C C8C . 1.490(5) y
C3C C4C . 1.398(7) y
C3C H3C . 0.9300 n
C4C C5C . 1.376(8) y
C4C H4C . 0.9301 n
C5C C6C . 1.373(9) y
C5C H5C . 0.9300 n
C6C C7C . 1.380(7) y
C6C H6C . 0.9301 n
C7C H7C . 0.9299 n
C8C N22C . 1.286(5) y
C8C C9C . 1.493(5) y
C9C C14C . 1.396(5) y
C9C C10C . 1.401(5) y
C10C C11C . 1.392(6) y
C10C H10C . 0.9299 n
C11C C12C . 1.369(6) y
C12C C13C . 1.387(6) y
C12C H12C . 0.9300 n
C13C C14C . 1.394(5) y
C13C H13C . 0.9300 n
C14C N15C . 1.426(4) y
N15C C16C . 1.372(5) y
N15C C20C . 1.379(5) y
C16C N18C . 1.307(5) y
C16C C17C . 1.491(6) y
C17C H17G . 0.9599 n
C17C H17H . 0.9600 n
C17C H17I . 0.9600 n
N18C N19C . 1.383(5) y
N19C C20C . 1.309(5) y
C20C C21C . 1.467(6) y
C21C N22C . 1.475(6) y
C21C H21E . 0.9701 n
C21C H21F . 0.9699 n
Cl1D C11D . 1.742(4) y
C2D C3D . 1.392(6) n
C2D C7D . 1.398(5) n
C2D C8D . 1.491(5) n
C3D C4D . 1.376(6) n
C3D H3D . 0.9300 n
C4D C5D . 1.377(8) n
C4D H4D . 0.9301 n
C5D C6D . 1.355(8) n
C5D H5D . 0.9300 n
C6D C7D . 1.378(7) n
C6D H6D . 0.9300 n
C7D H7D . 0.9300 n
C8D N22D . 1.287(5) y
C8D C9D . 1.508(5) y
C9D C14D . 1.398(5) y
C9D C10D . 1.404(5) y
C10D C11D . 1.378(5) y
C10D H10D . 0.9300 n
C11D C12D . 1.379(6) y
C12D C13D . 1.389(5) y
C12D H12D . 0.9299 n
C13D C14D . 1.376(5) y
C13D H13D . 0.9300 n
C14D N15D . 1.435(4) y
N15D C20D . 1.369(5) y
N15D C16D . 1.372(5) y
C16D N18D . 1.301(5) y
C16D C17D . 1.491(6) y
C17D H17J . 0.9599 n
C17D H17K . 0.9600 n
C17D H17L . 0.9600 n
N18D N19D . 1.392(5) y
N19D C20D . 1.304(5) y
C20D C21D . 1.486(5) y
C21D N22D . 1.466(5) y
C21D H21G . 0.9701 n
C21D H21H . 0.9700 n
O1W H1WA . 0.825(19) n
O1W H1WB . 0.834(19) n
O2W H2WA . 0.81(2) n
O2W H2WB . 0.82(2) n
O3W H3WA . 0.84(2) n
O4W H4WA . 0.835(17) n
O5W H5WA . 0.81(2) n
O7WA O7WB . 1.50(2) n
O8WA O8WB . 0.827(16) n

loop_
_geom_contact_atom_site_label_1
_geom_contact_atom_site_label_2
_geom_contact_distance
_geom_contact_site_symmetry_2
_geom_contact_publ_flag
O4W O6W 2.917(8) . y
O2W O3W 2.781(6) 1_664 y
O3W O5W 2.812(6) 1_445 y
O4W O5W 2.799(6) 1_446 y
O6W O7WA 2.829(8) 1_655 y
O6W O7WB 2.68(2) 1_655 y
O8WA N19B 2.90(3) 1_564 y
O8WA N18D 2.91(2) 1_455 y
O8WB N19B 2.82(2) 1_564 y
O8WB N18D 2.94(3) 1_455 y

loop_
_geom_hbond_atom_site_label_D
_geom_hbond_atom_site_label_H
_geom_hbond_atom_site_label_A
_geom_hbond_site_symmetry_A
_geom_hbond_distance_DH
_geom_hbond_distance_HA
_geom_hbond_distance_DA
_geom_hbond_angle_DHA
O1W H1WA N22D 1_555 0.83(2) 2.17(2) 2.985(5) 168.(2)
O1W H1WB O8WA 1_555 0.84(4) 1.98(5) 2.81(4) 168.(4)
O1W H1WB O8WB 1_555 0.84(4) 2.05(5) 2.79(4) 147.(4)
O2W H2WA N19D 1_555 0.82(4) 2.12(4) 2.923(6) 167.(4)
O2W H2WB O1W 1_555 0.83(7) 2.02(6) 2.836(6) 168.(6)
O3W H3WA N18B 1_555 0.84(3) 1.98(2) 2.808(5) 166.(2)

loop_
_geom_torsion_atom_site_label_1
_geom_torsion_atom_site_label_2
_geom_torsion_atom_site_label_3
_geom_torsion_atom_site_label_4
_geom_torsion
_geom_torsion_publ_flag
C7A C2A C3A C4A 0.0(6) n
C8A C2A C3A C4A 177.1(4) n
C2A C3A C4A C5A 1.5(6) n
C3A C4A C5A C6A -1.4(7) n
C4A C5A C6A C7A -0.1(8) n
C5A C6A C7A C2A 1.6(8) n
C3A C2A C7A C6A -1.5(6) n
C8A C2A C7A C6A -178.7(4) n
C7A C2A C8A N22A 29.7(5) n
C3A C2A C8A N22A -147.4(4) n
C7A C2A C8A C9A -149.4(4) n
C3A C2A C8A C9A 33.5(5) n
N22A C8A C9A C10A -132.4(4) n
C2A C8A C9A C10A 46.6(5) n
N22A C8A C9A C14A 46.1(6) n
C2A C8A C9A C14A -134.8(4) n
C14A C9A C10A C11A -0.2(5) n
C8A C9A C10A C11A 178.4(3) n
C9A C10A C11A C12A -0.2(6) n
C9A C10A C11A Cl1A -179.5(3) n
C10A C11A C12A C13A -0.5(6) n
Cl1A C11A C12A C13A 178.8(3) n
C11A C12A C13A C14A 1.6(6) n
C12A C13A C14A C9A -2.1(6) n
C12A C13A C14A N15A -179.9(4) n
C10A C9A C14A C13A 1.3(5) n
C8A C9A C14A C13A -177.2(4) n
C10A C9A C14A N15A 179.1(3) n
C8A C9A C14A N15A 0.6(5) n
C13A C14A N15A C20A 132.2(4) n
C9A C14A N15A C20A -45.6(5) n
C13A C14A N15A C16A -45.7(6) n
C9A C14A N15A C16A 136.5(4) n
C20A N15A C16A N18A 0.2(4) n
C14A N15A C16A N18A 178.4(4) n
C20A N15A C16A C17A 176.4(4) n
C14A N15A C16A C17A -5.4(7) n
N15A C16A N18A N19A -0.4(5) n
C17A C16A N18A N19A -176.7(4) n
C16A N18A N19A C20A 0.4(5) n
N18A N19A C20A N15A -0.3(5) n
N18A N19A C20A C21A 174.6(4) n
C16A N15A C20A N19A 0.0(5) n
C14A N15A C20A N19A -178.3(4) n
C16A N15A C20A C21A -175.4(4) n
C14A N15A C20A C21A 6.3(6) n
N19A C20A C21A N22A -106.0(5) n
N15A C20A C21A N22A 68.4(5) n
C2A C8A N22A C21A 177.8(4) n
C9A C8A N22A C21A -3.1(6) n
C20A C21A N22A C8A -68.0(5) n
C7B C2B C3B C4B -2.7(6) n
C8B C2B C3B C4B 173.7(4) n
C2B C3B C4B C5B 1.6(6) n
C3B C4B C5B C6B 1.2(7) n
C4B C5B C6B C7B -2.9(8) n
C5B C6B C7B C2B 1.7(8) n
C3B C2B C7B C6B 1.0(7) n
C8B C2B C7B C6B -175.4(4) n
C3B C2B C8B N22B -147.0(4) n
C7B C2B C8B N22B 29.4(5) n
C3B C2B C8B C9B 35.1(5) n
C7B C2B C8B C9B -148.6(4) n
N22B C8B C9B C10B -134.0(4) n
C2B C8B C9B C10B 43.7(5) n
N22B C8B C9B C14B 47.2(5) n
C2B C8B C9B C14B -135.0(4) n
C14B C9B C10B C11B -1.6(6) n
C8B C9B C10B C11B 179.6(4) n
C9B C10B C11B C12B 0.8(7) n
C9B C10B C11B Cl1B -178.6(3) n
C10B C11B C12B C13B -0.2(8) n
Cl1B C11B C12B C13B 179.3(4) n
C11B C12B C13B C14B 0.3(7) n
C12B C13B C14B C9B -1.1(7) n
C12B C13B C14B N15B -179.5(4) n
C10B C9B C14B C13B 1.7(6) n
C8B C9B C14B C13B -179.5(4) n
C10B C9B C14B N15B -179.9(3) n
C8B C9B C14B N15B -1.1(5) n
C13B C14B N15B C20B 134.0(4) n
C9B C14B N15B C20B -44.4(5) n
C13B C14B N15B C16B -42.9(6) n
C9B C14B N15B C16B 138.7(4) n
C20B N15B C16B N18B -0.2(4) n
C14B N15B C16B N18B 177.1(4) n
C20B N15B C16B C17B 176.7(4) n
C14B N15B C16B C17B -6.0(7) n
N15B C16B N18B N19B -0.2(5) n
C17B C16B N18B N19B -177.1(4) n
C16B N18B N19B C20B 0.5(5) n
N18B N19B C20B N15B -0.6(5) n
N18B N19B C20B C21B 174.9(4) n
C16B N15B C20B N19B 0.5(4) n
C14B N15B C20B N19B -177.0(4) n
C16B N15B C20B C21B -175.4(4) n
C14B N15B C20B C21B 7.0(6) n
N19B C20B C21B N22B -108.0(5) n
N15B C20B C21B N22B 67.1(5) n
C2B C8B N22B C21B 178.1(3) n
C9B C8B N22B C21B -4.2(6) n
C20B C21B N22B C8B -67.2(5) n
C7C C2C C3C C4C 1.8(6) n
C8C C2C C3C C4C -175.8(4) n
C2C C3C C4C C5C -0.7(7) n
C3C C4C C5C C6C -1.5(8) n
C4C C5C C6C C7C 2.8(8) n
C5C C6C C7C C2C -1.7(7) n
C3C C2C C7C C6C -0.6(6) n
C8C C2C C7C C6C 177.0(4) n
C3C C2C C8C N22C 139.3(4) n
C7C C2C C8C N22C -38.3(5) n
C3C C2C C8C C9C -44.0(5) n
C7C C2C C8C C9C 138.4(4) n
N22C C8C C9C C14C -41.9(5) n
C2C C8C C9C C14C 141.8(4) n
N22C C8C C9C C10C 136.5(4) n
C2C C8C C9C C10C -39.9(5) n
C14C C9C C10C C11C 2.0(5) n
C8C C9C C10C C11C -176.5(4) n
C9C C10C C11C C12C 0.2(6) n
C9C C10C C11C Cl1C 178.6(3) n
C10C C11C C12C C13C -1.6(7) n
Cl1C C11C C12C C13C 179.9(3) n
C11C C12C C13C C14C 0.9(6) n
C12C C13C C14C C9C 1.3(6) n
C12C C13C C14C N15C 179.5(4) n
C10C C9C C14C C13C -2.7(5) n
C8C C9C C14C C13C 175.6(3) n
C10C C9C C14C N15C 179.1(3) n
C8C C9C C14C N15C -2.5(5) n
C13C C14C N15C C16C 42.7(5) n
C9C C14C N15C C16C -139.1(4) n
C13C C14C N15C C20C -134.2(4) n
C9C C14C N15C C20C 44.0(5) n
C20C N15C C16C N18C 0.3(4) n
C14C N15C C16C N18C -177.0(4) n
C20C N15C C16C C17C -176.5(4) n
C14C N15C C16C C17C 6.2(6) n
N15C C16C N18C N19C -0.1(4) n
C17C C16C N18C N19C 176.7(4) n
C16C N18C N19C C20C -0.1(4) n
N18C N19C C20C N15C 0.3(4) n
N18C N19C C20C C21C -177.8(4) n
C16C N15C C20C N19C -0.4(4) n
C14C N15C C20C N19C 177.2(3) n
C16C N15C C20C C21C 177.9(4) n
C14C N15C C20C C21C -4.4(5) n
N19C C20C C21C N22C 110.3(4) n
N15C C20C C21C N22C -67.6(5) n
C2C C8C N22C C21C 178.4(3) n
C9C C8C N22C C21C 2.0(5) n
C20C C21C N22C C8C 66.6(4) n
C7D C2D C3D C4D -1.2(6) n
C8D C2D C3D C4D 179.6(4) n
C2D C3D C4D C5D -1.7(7) n
C3D C4D C5D C6D 3.1(7) n
C4D C5D C6D C7D -1.5(8) n
C5D C6D C7D C2D -1.4(7) n
C3D C2D C7D C6D 2.7(6) n
C8D C2D C7D C6D -178.0(4) n
C3D C2D C8D N22D 148.3(4) n
C7D C2D C8D N22D -31.0(5) n
C3D C2D C8D C9D -33.5(5) n
C7D C2D C8D C9D 147.3(4) n
N22D C8D C9D C14D -45.4(5) n
C2D C8D C9D C14D 136.4(4) n
N22D C8D C9D C10D 134.7(4) n
C2D C8D C9D C10D -43.5(4) n
C14D C9D C10D C11D -0.4(5) n
C8D C9D C10D C11D 179.5(3) n
C9D C10D C11D C12D -0.2(6) n
C9D C10D C11D Cl1D 179.6(3) n
C10D C11D C12D C13D 1.5(6) n
Cl1D C11D C12D C13D -178.3(3) n
C11D C12D C13D C14D -2.3(6) n
C12D C13D C14D C9D 1.8(6) n
C12D C13D C14D N15D -179.9(3) n
C10D C9D C14D C13D -0.4(5) n
C8D C9D C14D C13D 179.7(3) n
C10D C9D C14D N15D -178.8(3) n
C8D C9D C14D N15D 1.3(5) n
C13D C14D N15D C20D -137.2(4) n
C9D C14D N15D C20D 41.2(5) n
C13D C14D N15D C16D 44.4(5) n
C9D C14D N15D C16D -137.2(4) n
C20D N15D C16D N18D -1.2(4) n
C14D N15D C16D N18D 177.5(3) n
C20D N15D C16D C17D 179.9(4) n
C14D N15D C16D C17D -1.4(6) n
N15D C16D N18D N19D 0.9(4) n
C17D C16D N18D N19D 179.9(4) n
C16D N18D N19D C20D -0.3(4) n
N18D N19D C20D N15D -0.5(4) n
N18D N19D C20D C21D -175.2(4) n
C16D N15D C20D N19D 1.1(4) n
C14D N15D C20D N19D -177.7(3) n
C16D N15D C20D C21D 176.3(3) n
C14D N15D C20D C21D -2.5(5) n
N19D C20D C21D N22D 103.8(4) n
N15D C20D C21D N22D -70.4(4) n
C2D C8D N22D C21D -179.4(3) n
C9D C8D N22D C21D 2.5(5) n
C20D C21D N22D C8D 67.9(4) n
